data_4121309
loop_
_publ_author_name
'Daniel J. Harrison'
'Graham M. Lee'
'Matthew C. Leclerc'
'Ilia Korobkov'
'R. Tom Baker'

_publ_section_title
;
 Cobalt Fluorocarbenes: Cycloaddition Reactions with Tetrafluoroethylene
 and Reactivity of the Perfluorometallacyclic Products
;
_journal_name_full 'Journal of the American Chemical Society'
_journal_page_first 18296
_journal_page_last 18299
_journal_paper_doi 10.1021/ja411503c
_journal_volume 135
_journal_year 2013
_chemical_formula_sum 'C22 H28 Co2 F12 O6 P2'
_chemical_formula_weight 796.24
_chemical_name_systematic
; 
 ? 
;
_space_group_IT_number 96
_symmetry_cell_setting tetragonal
_symmetry_space_group_name_Hall 'P 4nw 2abw'
_symmetry_space_group_name_H-M 'P 43 21 2'
_atom_sites_solution_hydrogens geom
_atom_sites_solution_primary direct
_atom_sites_solution_secondary difmap
_audit_creation_method SHELXL-97
_cell_angle_alpha 90.00
_cell_angle_beta 90.00
_cell_angle_gamma 90.00
_cell_formula_units_Z 8
_cell_length_a 14.3265(6)
_cell_length_b 14.3265(6)
_cell_length_c 28.3752(15)
_cell_measurement_reflns_used 9903
_cell_measurement_temperature 200(2)
_cell_measurement_theta_max 28.20
_cell_measurement_theta_min 2.47
_cell_volume 5824.0(5)
_computing_cell_refinement 'APEX II, Bruker (2009)'
_computing_data_collection 'APEX II, Bruker (2009)'
_computing_data_reduction 'XPREP, Bruker (2009)'
_computing_molecular_graphics 'SHELXTL, Bruker (2004)'
_computing_publication_material 'SHELXTL, Bruker (2004)'
_computing_structure_refinement 'SHELXL-97 (Sheldrick, 2008)'
_computing_structure_solution 'SHELXS-97 (Sheldrick, 2008)'
_diffrn_ambient_temperature 200(2)
_diffrn_measured_fraction_theta_full 0.987
_diffrn_measured_fraction_theta_max 0.987
_diffrn_measurement_device_type 'Bruker APEX-II CCD'
_diffrn_measurement_method '\f and \w scans'
_diffrn_radiation_monochromator graphite
_diffrn_radiation_source 'fine-focus sealed tube'
_diffrn_radiation_type MoK\a
_diffrn_radiation_wavelength 0.71073
_diffrn_reflns_av_R_equivalents 0.0283
_diffrn_reflns_av_sigmaI/netI 0.0140
_diffrn_reflns_limit_h_max 19
_diffrn_reflns_limit_h_min -19
_diffrn_reflns_limit_k_max 19
_diffrn_reflns_limit_k_min -19
_diffrn_reflns_limit_l_max 33
_diffrn_reflns_limit_l_min -37
_diffrn_reflns_number 71989
_diffrn_reflns_theta_full 28.30
_diffrn_reflns_theta_max 28.30
_diffrn_reflns_theta_min 2.01
_exptl_absorpt_coefficient_mu 1.363
_exptl_absorpt_correction_T_max 0.8645
_exptl_absorpt_correction_T_min 0.7915
_exptl_absorpt_correction_type multi-scan
_exptl_absorpt_process_details 'SADABS, Bruker (2003)'
_exptl_crystal_colour orange
_exptl_crystal_density_diffrn 1.816
_exptl_crystal_density_meas ?
_exptl_crystal_description block
_exptl_crystal_F_000 3200
_exptl_crystal_size_max 0.18
_exptl_crystal_size_mid 0.16
_exptl_crystal_size_min 0.11
_refine_diff_density_max 0.306
_refine_diff_density_min -0.268
_refine_diff_density_rms 0.063
_refine_ls_abs_structure_details 'Flack H D (1983), Acta Cryst. A39, 876-881'
_refine_ls_abs_structure_Flack 0.001(9)
_refine_ls_extinction_method none
_refine_ls_goodness_of_fit_ref 0.853
_refine_ls_hydrogen_treatment constr
_refine_ls_matrix_type full
_refine_ls_number_parameters 415
_refine_ls_number_reflns 7150
_refine_ls_number_restraints 6
_refine_ls_restrained_S_all 0.878
_refine_ls_R_factor_all 0.0277
_refine_ls_R_factor_gt 0.0251
_refine_ls_shift/su_max 0.002
_refine_ls_shift/su_mean 0.000
_refine_ls_structure_factor_coef Fsqd
_refine_ls_weighting_details 'calc w=1/[\s^2^(Fo^2^)+(0.0548P)^2^+2.1510P] where P=(Fo^2^+2Fc^2^)/3'
_refine_ls_weighting_scheme calc
_refine_ls_wR_factor_gt 0.0674
_refine_ls_wR_factor_ref 0.0697
_reflns_number_gt 6758
_reflns_number_total 7150
_reflns_threshold_expression >2sigma(I)
_cod_data_source_file ja411503c_si_008.cif
_cod_data_source_block tb037
_cod_depositor_comments
;
The following automatic conversions were performed:

'_exptl_crystal_density_meas' value 'n/a' was changed to '?' - the
value is perceived as not measured.

Automatic conversion script
Id: cif_fix_values 3008 2015-01-20 13:52:24Z robertas 
;
_cod_database_code 4121309

loop_
_symmetry_equiv_pos_as_xyz
'x, y, z'
'-x, -y, z+1/2'
'-y+1/2, x+1/2, z+3/4'
'y+1/2, -x+1/2, z+1/4'
'-x+1/2, y+1/2, -z+3/4'
'x+1/2, -y+1/2, -z+1/4'
'y, x, -z'
'-y, -x, -z+1/2'

loop_
_atom_site_label
_atom_site_type_symbol
_atom_site_fract_x
_atom_site_fract_y
_atom_site_fract_z
_atom_site_U_iso_or_equiv
_atom_site_adp_type
_atom_site_occupancy
_atom_site_symmetry_multiplicity
_atom_site_calc_flag
_atom_site_refinement_flags
_atom_site_disorder_assembly
_atom_site_disorder_group
Co1 Co 0.806140(17) 0.843123(17) 0.872064(9) 0.02699(6) Uani 1 1 d . . .
Co2 Co 0.179860(18) 0.090171(19) 0.872963(10) 0.03096(7) Uani 1 1 d . . .
P1 P 0.72896(3) 0.89787(3) 0.930709(17) 0.02742(10) Uani 1 1 d . . .
P2 P 0.27452(4) 0.03874(4) 0.82135(2) 0.03252(11) Uani 1 1 d . A .
F1 F 0.80011(11) 1.04118(9) 0.84999(5) 0.0454(3) Uani 1 1 d . . .
F2 F 0.87316(11) 0.95832(12) 0.79827(5) 0.0506(4) Uani 1 1 d . . .
F3 F 0.71446(14) 0.92950(13) 0.75957(5) 0.0623(5) Uani 1 1 d . . .
F4 F 0.64110(11) 0.98518(11) 0.81976(6) 0.0534(4) Uani 1 1 d . . .
F5 F 0.71564(13) 0.76442(11) 0.79338(5) 0.0585(4) Uani 1 1 d . . .
F6 F 0.61313(10) 0.81266(12) 0.84409(6) 0.0522(4) Uani 1 1 d . . .
F7 F 0.36284(11) 0.10633(16) 0.91613(6) 0.0675(5) Uani 1 1 d . . .
F8 F 0.24997(16) 0.16036(19) 0.95858(7) 0.0903(7) Uani 1 1 d . . .
F9 F 0.32142(15) -0.06153(18) 0.93871(10) 0.0972(8) Uani 1 1 d . . .
F10 F 0.2227(2) -0.0047(3) 0.98860(7) 0.1221(12) Uani 1 1 d . . .
F11 F 0.18077(13) -0.10957(11) 0.88760(7) 0.0694(5) Uani 1 1 d . . .
F12 F 0.08664(12) -0.03519(14) 0.93381(7) 0.0723(5) Uani 1 1 d . . .
O1 O 0.64636(11) 0.96551(11) 0.91702(5) 0.0372(3) Uani 1 1 d . . .
O2 O 0.78647(11) 0.95104(11) 0.97065(5) 0.0377(3) Uani 1 1 d . . .
O3 O 0.68493(11) 0.82432(11) 0.96629(5) 0.0358(3) Uani 1 1 d . . .
O4 O 0.33507(12) 0.11246(12) 0.79260(6) 0.0454(4) Uani 1 1 d . . .
O5 O 0.22660(15) -0.0075(2) 0.77738(10) 0.0855(9) Uani 1 1 d D . .
O6 O 0.34566(12) -0.03673(14) 0.83880(8) 0.0556(5) Uani 1 1 d D . .
C1 C 0.84819(17) 0.70323(15) 0.86828(10) 0.0453(5) Uani 1 1 d . . .
H1A H 0.8100 0.6523 0.8588 0.054 Uiso 1 1 calc R . .
C2 C 0.86107(18) 0.73437(18) 0.91420(9) 0.0454(6) Uani 1 1 d . . .
H2A H 0.8326 0.7088 0.9415 0.055 Uiso 1 1 calc R . .
C3 C 0.92486(16) 0.81195(19) 0.91325(9) 0.0445(5) Uani 1 1 d . . .
H3A H 0.9457 0.8469 0.9397 0.053 Uiso 1 1 calc R . .
C4 C 0.95053(15) 0.82629(17) 0.86626(9) 0.0430(5) Uani 1 1 d . . .
H4A H 0.9932 0.8721 0.8553 0.052 Uiso 1 1 calc R . .
C5 C 0.90217(18) 0.76097(17) 0.83781(9) 0.0446(5) Uani 1 1 d . . .
H5A H 0.9052 0.7565 0.8044 0.054 Uiso 1 1 calc R . .
C6 C 0.5801(2) 0.9994(2) 0.95156(11) 0.0558(7) Uani 1 1 d . . .
H6A H 0.5347 1.0404 0.9361 0.084 Uiso 1 1 calc R . .
H6B H 0.6133 1.0343 0.9761 0.084 Uiso 1 1 calc R . .
H6C H 0.5475 0.9463 0.9659 0.084 Uiso 1 1 calc R . .
C7 C 0.84612(19) 1.02856(19) 0.95942(9) 0.0478(6) Uani 1 1 d . . .
H7A H 0.8756 1.0518 0.9883 0.072 Uiso 1 1 calc R . .
H7B H 0.8090 1.0785 0.9451 0.072 Uiso 1 1 calc R . .
H7C H 0.8945 1.0083 0.9372 0.072 Uiso 1 1 calc R . .
C8 C 0.62212(18) 0.75300(17) 0.94939(9) 0.0463(6) Uani 1 1 d . . .
H8A H 0.6023 0.7137 0.9758 0.069 Uiso 1 1 calc R . .
H8B H 0.6541 0.7145 0.9259 0.069 Uiso 1 1 calc R . .
H8C H 0.5673 0.7824 0.9350 0.069 Uiso 1 1 calc R . .
C9 C 0.80329(15) 0.95279(15) 0.83153(7) 0.0330(4) Uani 1 1 d . . .
C10 C 0.71116(17) 0.92727(17) 0.80732(8) 0.0392(5) Uani 1 1 d . . .
C11 C 0.70183(16) 0.82922(15) 0.82846(8) 0.0373(4) Uani 1 1 d . . .
C12 C 0.03630(16) 0.1081(2) 0.86538(10) 0.0508(6) Uani 1 1 d . . .
H12A H -0.0093 0.0608 0.8699 0.061 Uiso 1 1 calc R . .
C13 C 0.07956(19) 0.1312(2) 0.82284(11) 0.0560(7) Uani 1 1 d . . .
H13A H 0.0687 0.1019 0.7933 0.067 Uiso 1 1 calc R . .
C14 C 0.1425(2) 0.2058(2) 0.83133(13) 0.0638(9) Uani 1 1 d . . .
H14A H 0.1812 0.2350 0.8085 0.077 Uiso 1 1 calc R . .
C15 C 0.1377(2) 0.2286(2) 0.87826(13) 0.0654(8) Uani 1 1 d . . .
H15A H 0.1720 0.2767 0.8935 0.078 Uiso 1 1 calc R . .
C16 C 0.0724(2) 0.1674(2) 0.90007(12) 0.0594(7) Uani 1 1 d . . .
H16A H 0.0562 0.1670 0.9325 0.071 Uiso 1 1 calc R . .
C17 C 0.3839(3) 0.1864(2) 0.81404(14) 0.0821(12) Uani 1 1 d . . .
H17A H 0.4163 0.2229 0.7898 0.123 Uiso 1 1 calc R . .
H17B H 0.4296 0.1611 0.8363 0.123 Uiso 1 1 calc R . .
H17C H 0.3399 0.2267 0.8309 0.123 Uiso 1 1 calc R . .
C18 C 0.2777(4) -0.0763(3) 0.75197(18) 0.0470(11) Uani 0.50 1 d PD A 1
H18A H 0.2397 -0.0994 0.7257 0.070 Uiso 0.50 1 calc PR A 1
H18B H 0.2932 -0.1282 0.7730 0.070 Uiso 0.50 1 calc PR A 1
H18C H 0.3353 -0.0486 0.7397 0.070 Uiso 0.50 1 calc PR A 1
C18' C 0.1742(6) -0.0748(5) 0.7671(2) 0.075(2) Uani 0.50 1 d PD A 2
H18D H 0.1622 -0.0750 0.7331 0.113 Uiso 0.50 1 calc PR A 2
H18E H 0.1149 -0.0685 0.7841 0.113 Uiso 0.50 1 calc PR A 2
H18F H 0.2044 -0.1335 0.7762 0.113 Uiso 0.50 1 calc PR A 2
C19 C 0.4462(3) -0.0371(5) 0.8356(3) 0.0620(16) Uani 0.50 1 d PD A 1
H19A H 0.4706 -0.0948 0.8494 0.093 Uiso 0.50 1 calc PR A 1
H19B H 0.4713 0.0167 0.8527 0.093 Uiso 0.50 1 calc PR A 1
H19C H 0.4648 -0.0333 0.8024 0.093 Uiso 0.50 1 calc PR A 1
C19' C 0.4146(4) -0.0737(4) 0.8014(2) 0.0602(15) Uani 0.50 1 d PD A 2
H19D H 0.4555 -0.1206 0.8157 0.090 Uiso 0.50 1 calc PR A 2
H19E H 0.4524 -0.0219 0.7894 0.090 Uiso 0.50 1 calc PR A 2
H19F H 0.3797 -0.1020 0.7754 0.090 Uiso 0.50 1 calc PR A 2
C20 C 0.16907(17) -0.02417(19) 0.90903(10) 0.0491(6) Uani 1 1 d . . .
C21 C 0.2485(2) -0.0017(3) 0.94297(11) 0.0660(9) Uani 1 1 d . . .
C22 C 0.26947(18) 0.0960(2) 0.92431(9) 0.0510(6) Uani 1 1 d . . .

loop_
_atom_site_aniso_label
_atom_site_aniso_U_11
_atom_site_aniso_U_22
_atom_site_aniso_U_33
_atom_site_aniso_U_23
_atom_site_aniso_U_13
_atom_site_aniso_U_12
Co1 0.02699(11) 0.02605(12) 0.02794(12) -0.00031(9) 0.00534(10) 0.00073(9)
Co2 0.02575(12) 0.03073(13) 0.03639(14) 0.00620(11) 0.00450(11) 0.00216(9)
P1 0.0264(2) 0.0290(2) 0.0269(2) -0.00058(18) 0.00381(18) 0.00074(18)
P2 0.0264(2) 0.0288(2) 0.0424(3) -0.0036(2) 0.0031(2) -0.00230(18)
F1 0.0569(8) 0.0287(6) 0.0507(8) 0.0015(5) -0.0012(7) -0.0027(6)
F2 0.0480(8) 0.0579(9) 0.0459(8) 0.0137(7) 0.0184(6) -0.0036(7)
F3 0.0864(13) 0.0721(11) 0.0284(7) 0.0070(7) -0.0047(7) -0.0127(9)
F4 0.0438(8) 0.0501(8) 0.0663(9) 0.0062(7) -0.0049(7) 0.0085(6)
F5 0.0782(11) 0.0478(8) 0.0496(8) -0.0181(7) -0.0112(8) -0.0014(8)
F6 0.0369(7) 0.0614(9) 0.0584(9) 0.0130(7) -0.0064(6) -0.0142(7)
F7 0.0380(8) 0.0990(14) 0.0657(10) -0.0076(10) -0.0102(7) -0.0082(9)
F8 0.0840(15) 0.128(2) 0.0594(11) -0.0399(12) -0.0072(10) 0.0131(14)
F9 0.0603(12) 0.1054(17) 0.1260(19) 0.0570(15) -0.0083(12) 0.0272(12)
F10 0.113(2) 0.207(3) 0.0464(11) 0.0498(15) 0.0066(12) -0.008(2)
F11 0.0672(11) 0.0374(8) 0.1035(14) 0.0260(8) 0.0168(10) 0.0024(8)
F12 0.0478(9) 0.0832(12) 0.0859(13) 0.0443(11) 0.0260(9) -0.0014(8)
O1 0.0350(7) 0.0407(8) 0.0361(8) -0.0005(6) 0.0074(6) 0.0121(6)
O2 0.0399(8) 0.0415(8) 0.0318(7) -0.0053(6) 0.0012(6) -0.0067(7)
O3 0.0364(7) 0.0386(8) 0.0325(7) 0.0027(6) 0.0081(6) -0.0054(6)
O4 0.0481(9) 0.0437(9) 0.0443(9) -0.0021(7) 0.0171(7) -0.0089(7)
O5 0.0461(11) 0.109(2) 0.1015(19) -0.0740(17) -0.0152(12) 0.0099(12)
O6 0.0332(8) 0.0490(10) 0.0846(14) 0.0124(9) 0.0159(9) 0.0135(8)
C1 0.0452(11) 0.0276(9) 0.0632(15) 0.0023(10) 0.0129(11) 0.0060(9)
C2 0.0422(12) 0.0435(12) 0.0506(14) 0.0155(10) 0.0128(10) 0.0157(10)
C3 0.0336(11) 0.0505(13) 0.0494(13) 0.0003(10) -0.0027(9) 0.0160(10)
C4 0.0277(9) 0.0439(12) 0.0574(14) 0.0040(10) 0.0092(9) 0.0047(8)
C5 0.0469(13) 0.0385(11) 0.0485(13) -0.0022(10) 0.0190(10) 0.0101(10)
C6 0.0521(15) 0.0555(16) 0.0599(16) -0.0042(13) 0.0209(13) 0.0195(12)
C7 0.0517(14) 0.0466(13) 0.0449(13) -0.0034(10) -0.0053(11) -0.0153(11)
C8 0.0463(13) 0.0406(12) 0.0521(14) 0.0027(10) 0.0123(11) -0.0131(10)
C9 0.0348(10) 0.0318(9) 0.0323(10) 0.0012(8) 0.0067(8) -0.0023(8)
C10 0.0425(12) 0.0440(12) 0.0310(10) 0.0044(9) -0.0001(8) 0.0018(9)
C11 0.0398(11) 0.0348(10) 0.0372(11) -0.0006(8) -0.0021(9) -0.0064(8)
C12 0.0288(10) 0.0550(14) 0.0687(17) 0.0117(13) 0.0037(11) 0.0103(10)
C13 0.0438(13) 0.0732(19) 0.0510(14) 0.0131(13) -0.0044(11) 0.0246(13)
C14 0.0548(16) 0.0528(16) 0.084(2) 0.0325(15) 0.0150(15) 0.0200(13)
C15 0.0554(15) 0.0381(12) 0.103(3) -0.0045(15) 0.0116(18) 0.0130(11)
C16 0.0514(15) 0.0592(17) 0.0677(18) 0.0031(14) 0.0179(13) 0.0231(13)
C17 0.103(3) 0.0552(17) 0.088(2) -0.0172(17) 0.043(2) -0.0494(19)
C18 0.058(3) 0.040(2) 0.043(2) -0.011(2) 0.010(2) -0.005(2)
C18' 0.089(5) 0.066(4) 0.071(4) -0.002(3) -0.017(4) -0.035(4)
C19 0.023(2) 0.074(4) 0.089(5) 0.006(3) 0.000(2) 0.018(2)
C19' 0.047(3) 0.061(3) 0.072(4) 0.004(3) 0.023(3) 0.013(3)
C20 0.0367(12) 0.0501(13) 0.0605(15) 0.0269(12) 0.0113(11) 0.0024(10)
C21 0.0510(15) 0.096(2) 0.0510(16) 0.0366(16) 0.0031(13) 0.0117(16)
C22 0.0408(12) 0.0759(19) 0.0365(12) -0.0042(12) -0.0010(10) 0.0001(12)

loop_
_atom_type_symbol
_atom_type_description
_atom_type_scat_dispersion_real
_atom_type_scat_dispersion_imag
_atom_type_scat_source
C C 0.0033 0.0016 'International Tables Vol C Tables 4.2.6.8 and 6.1.1.4'
H H 0.0000 0.0000 'International Tables Vol C Tables 4.2.6.8 and 6.1.1.4'
O O 0.0106 0.0060 'International Tables Vol C Tables 4.2.6.8 and 6.1.1.4'
F F 0.0171 0.0103 'International Tables Vol C Tables 4.2.6.8 and 6.1.1.4'
P P 0.1023 0.0942 'International Tables Vol C Tables 4.2.6.8 and 6.1.1.4'
Co Co 0.3494 0.9721 'International Tables Vol C Tables 4.2.6.8 and 6.1.1.4'

loop_
_geom_angle_atom_site_label_1
_geom_angle_atom_site_label_2
_geom_angle_atom_site_label_3
_geom_angle
C9 Co1 C11 72.04(9)
C9 Co1 C5 101.35(9)
C11 Co1 C5 98.88(11)
C9 Co1 C4 93.86(9)
C11 Co1 C4 134.17(10)
C5 Co1 C4 39.97(11)
C9 Co1 C1 138.36(10)
C11 Co1 C1 95.17(10)
C5 Co1 C1 40.14(9)
C4 Co1 C1 66.47(10)
C9 Co1 C3 120.96(10)
C11 Co1 C3 161.22(10)
C5 Co1 C3 66.50(11)
C4 Co1 C3 38.89(10)
C1 Co1 C3 66.07(11)
C9 Co1 C2 159.33(10)
C11 Co1 C2 124.63(11)
C5 Co1 C2 66.20(10)
C4 Co1 C2 65.87(9)
C1 Co1 C2 38.53(11)
C3 Co1 C2 39.81(11)
C9 Co1 P1 98.75(6)
C11 Co1 P1 97.73(7)
C5 Co1 P1 157.06(8)
C4 Co1 P1 127.84(8)
C1 Co1 P1 122.50(7)
C3 Co1 P1 93.62(7)
C2 Co1 P1 91.30(7)
C20 Co2 C22 72.14(13)
C20 Co2 C16 101.47(12)
C22 Co2 C16 101.05(13)
C20 Co2 C12 94.59(11)
C22 Co2 C12 136.38(11)
C16 Co2 C12 39.61(13)
C20 Co2 C15 138.18(13)
C22 Co2 C15 95.54(14)
C16 Co2 C15 40.36(12)
C12 Co2 C15 66.61(12)
C20 Co2 C13 122.56(13)
C22 Co2 C13 160.93(14)
C16 Co2 C13 65.77(13)
C12 Co2 C13 38.94(11)
C15 Co2 C13 65.44(14)
C20 Co2 C14 160.37(12)
C22 Co2 C14 123.71(15)
C16 Co2 C14 66.02(13)
C12 Co2 C14 66.03(11)
C15 Co2 C14 38.31(14)
C13 Co2 C14 39.41(14)
C20 Co2 P2 96.99(9)
C22 Co2 P2 96.31(8)
C16 Co2 P2 157.77(10)
C12 Co2 P2 126.93(8)
C15 Co2 P2 124.43(10)
C13 Co2 P2 93.82(8)
C14 Co2 P2 92.78(9)
O1 P1 O3 105.41(9)
O1 P1 O2 105.61(9)
O3 P1 O2 94.02(8)
O1 P1 Co1 114.83(6)
O3 P1 Co1 117.04(6)
O2 P1 Co1 117.35(6)
O6 P2 O5 104.13(13)
O6 P2 O4 105.40(10)
O5 P2 O4 96.39(14)
O6 P2 Co2 115.86(8)
O5 P2 Co2 114.48(9)
O4 P2 Co2 118.06(7)
C6 O1 P1 122.06(16)
C7 O2 P1 121.25(15)
C8 O3 P1 120.36(14)
C17 O4 P2 123.29(18)
C18' O5 C18 70.1(5)
C18' O5 P2 140.3(4)
C18 O5 P2 118.0(3)
C19 O6 C19' 46.9(4)
C19 O6 P2 129.2(3)
C19' O6 P2 115.8(3)
C2 C1 C5 108.1(2)
C2 C1 Co1 71.52(13)
C5 C1 Co1 68.40(12)
C1 C2 C3 108.3(2)
C1 C2 Co1 69.95(14)
C3 C2 Co1 69.94(13)
C4 C3 C2 107.3(2)
C4 C3 Co1 69.69(13)
C2 C3 Co1 70.25(14)
C3 C4 C5 108.5(2)
C3 C4 Co1 71.42(13)
C5 C4 Co1 68.72(13)
C4 C5 C1 107.7(2)
C4 C5 Co1 71.31(13)
C1 C5 Co1 71.47(13)
F1 C9 F2 103.46(17)
F1 C9 C10 111.29(18)
F2 C9 C10 109.41(17)
F1 C9 Co1 121.35(14)
F2 C9 Co1 115.82(15)
C10 C9 Co1 95.18(13)
F4 C10 F3 105.83(19)
F4 C10 C11 113.3(2)
F3 C10 C11 114.5(2)
F4 C10 C9 112.13(19)
F3 C10 C9 114.3(2)
C11 C10 C9 96.80(17)
F6 C11 F5 104.56(18)
F6 C11 C10 111.53(19)
F5 C11 C10 108.84(18)
F6 C11 Co1 121.61(16)
F5 C11 Co1 114.70(16)
C10 C11 Co1 95.04(14)
C13 C12 C16 107.5(3)
C13 C12 Co2 71.37(14)
C16 C12 Co2 68.73(15)
C12 C13 C14 108.3(3)
C12 C13 Co2 69.69(14)
C14 C13 Co2 70.26(16)
C15 C14 C13 108.2(3)
C15 C14 Co2 69.81(16)
C13 C14 Co2 70.33(15)
C14 C15 C16 108.0(3)
C14 C15 Co2 71.88(16)
C16 C15 Co2 68.59(15)
C12 C16 C15 108.1(3)
C12 C16 Co2 71.67(15)
C15 C16 Co2 71.05(15)
F11 C20 F12 103.1(2)
F11 C20 C21 112.1(2)
F12 C20 C21 109.9(2)
F11 C20 Co2 120.57(19)
F12 C20 Co2 115.66(17)
C21 C20 Co2 95.47(19)
F10 C21 F9 106.0(3)
F10 C21 C22 114.6(3)
F9 C21 C22 113.4(3)
F10 C21 C20 113.3(3)
F9 C21 C20 112.6(3)
C22 C21 C20 97.0(2)
F7 C22 F8 104.3(2)
F7 C22 C21 110.5(3)
F8 C22 C21 109.3(2)
F7 C22 Co2 121.62(18)
F8 C22 Co2 115.3(2)
C21 C22 Co2 95.19(19)

loop_
_geom_bond_atom_site_label_1
_geom_bond_atom_site_label_2
_geom_bond_distance
Co1 C9 1.948(2)
Co1 C11 1.950(2)
Co1 C5 2.055(2)
Co1 C4 2.089(2)
Co1 C1 2.096(2)
Co1 C3 2.111(2)
Co1 C2 2.116(2)
Co1 P1 2.1464(5)
Co2 C20 1.938(2)
Co2 C22 1.944(3)
Co2 C16 2.046(3)
Co2 C12 2.084(2)
Co2 C15 2.078(3)
Co2 C13 2.105(3)
Co2 C14 2.105(3)
Co2 P2 2.1277(6)
P1 O1 1.5781(16)
P1 O3 1.5899(15)
P1 O2 1.5948(16)
P2 O6 1.5662(18)
P2 O5 1.571(2)
P2 O4 1.5916(17)
F1 C9 1.371(2)
F2 C9 1.378(2)
F3 C10 1.356(3)
F4 C10 1.349(3)
F5 C11 1.375(3)
F6 C11 1.367(3)
F7 C22 1.366(3)
F8 C22 1.369(3)
F9 C21 1.357(4)
F10 C21 1.347(4)
F11 C20 1.376(4)
F12 C20 1.384(3)
O1 C6 1.448(3)
O2 C7 1.437(3)
O3 C8 1.444(3)
O4 C17 1.408(3)
O5 C18' 1.257(6)
O5 C18 1.423(5)
O6 C19 1.443(5)
O6 C19' 1.543(5)
C1 C2 1.389(4)
C1 C5 1.425(3)
C2 C3 1.439(4)
C3 C4 1.398(4)
C4 C5 1.417(4)
C9 C10 1.532(3)
C10 C11 1.533(3)
C12 C13 1.397(4)
C12 C16 1.400(5)
C13 C14 1.419(5)
C14 C15 1.373(5)
C15 C16 1.423(4)
C20 C21 1.525(4)
C21 C22 1.526(5)

loop_
_geom_torsion_atom_site_label_1
_geom_torsion_atom_site_label_2
_geom_torsion_atom_site_label_3
_geom_torsion_atom_site_label_4
_geom_torsion
C9 Co1 P1 O1 36.57(10)
C11 Co1 P1 O1 -36.33(10)
C5 Co1 P1 O1 -172.4(2)
C4 Co1 P1 O1 138.45(11)
C1 Co1 P1 O1 -137.54(12)
C3 Co1 P1 O1 158.66(11)
C2 Co1 P1 O1 -161.55(11)
C9 Co1 P1 O3 160.97(10)
C11 Co1 P1 O3 88.06(9)
C5 Co1 P1 O3 -48.0(2)
C4 Co1 P1 O3 -97.15(11)
C1 Co1 P1 O3 -13.14(12)
C3 Co1 P1 O3 -76.94(11)
C2 Co1 P1 O3 -37.16(11)
C9 Co1 P1 O2 -88.39(10)
C11 Co1 P1 O2 -161.30(10)
C5 Co1 P1 O2 62.6(2)
C4 Co1 P1 O2 13.49(11)
C1 Co1 P1 O2 97.50(12)
C3 Co1 P1 O2 33.70(11)
C2 Co1 P1 O2 73.49(11)
C20 Co2 P2 O6 -32.68(13)
C22 Co2 P2 O6 40.02(14)
C16 Co2 P2 O6 -178.7(3)
C12 Co2 P2 O6 -133.81(13)
C15 Co2 P2 O6 141.18(15)
C13 Co2 P2 O6 -156.16(13)
C14 Co2 P2 O6 164.38(14)
C20 Co2 P2 O5 88.57(17)
C22 Co2 P2 O5 161.27(17)
C16 Co2 P2 O5 -57.5(3)
C12 Co2 P2 O5 -12.56(17)
C15 Co2 P2 O5 -97.58(18)
C13 Co2 P2 O5 -34.91(17)
C14 Co2 P2 O5 -74.38(18)
C20 Co2 P2 O4 -159.03(12)
C22 Co2 P2 O4 -86.33(13)
C16 Co2 P2 O4 54.9(3)
C12 Co2 P2 O4 99.84(13)
C15 Co2 P2 O4 14.83(15)
C13 Co2 P2 O4 77.49(12)
C14 Co2 P2 O4 38.03(14)
O3 P1 O1 C6 41.8(2)
O2 P1 O1 C6 -57.0(2)
Co1 P1 O1 C6 172.13(18)
O1 P1 O2 C7 -74.3(2)
O3 P1 O2 C7 178.46(19)
Co1 P1 O2 C7 55.1(2)
O1 P1 O3 C8 72.59(18)
O2 P1 O3 C8 179.99(17)
Co1 P1 O3 C8 -56.44(18)
O6 P2 O4 C17 -83.8(3)
O5 P2 O4 C17 169.6(3)
Co2 P2 O4 C17 47.4(3)
O6 P2 O5 C18' 65.7(7)
O4 P2 O5 C18' 173.4(7)
Co2 P2 O5 C18' -61.8(7)
O6 P2 O5 C18 -26.4(4)
O4 P2 O5 C18 81.3(3)
Co2 P2 O5 C18 -153.9(3)
O5 P2 O6 C19 107.8(5)
O4 P2 O6 C19 7.0(5)
Co2 P2 O6 C19 -125.6(5)
O5 P2 O6 C19' 53.6(3)
O4 P2 O6 C19' -47.2(3)
Co2 P2 O6 C19' -179.7(3)
C9 Co1 C1 C2 147.99(16)
C11 Co1 C1 C2 -143.36(16)
C5 Co1 C1 C2 119.0(2)
C4 Co1 C1 C2 80.27(17)
C3 Co1 C1 C2 37.63(15)
P1 Co1 C1 C2 -40.78(17)
C9 Co1 C1 C5 29.0(2)
C11 Co1 C1 C5 97.66(17)
C4 Co1 C1 C5 -38.70(16)
C3 Co1 C1 C5 -81.35(17)
C2 Co1 C1 C5 -119.0(2)
P1 Co1 C1 C5 -159.76(14)
C5 C1 C2 C3 -0.8(3)
Co1 C1 C2 C3 -59.62(16)
C5 C1 C2 Co1 58.83(17)
C9 Co1 C2 C1 -94.0(3)
C11 Co1 C2 C1 46.24(18)
C5 Co1 C2 C1 -38.05(15)
C4 Co1 C2 C1 -81.97(16)
C3 Co1 C2 C1 -119.3(2)
P1 Co1 C2 C1 146.56(14)
C9 Co1 C2 C3 25.3(3)
C11 Co1 C2 C3 165.58(14)
C5 Co1 C2 C3 81.29(16)
C4 Co1 C2 C3 37.37(15)
C1 Co1 C2 C3 119.3(2)
P1 Co1 C2 C3 -94.10(14)
C1 C2 C3 C4 -0.5(3)
Co1 C2 C3 C4 -60.10(16)
C1 C2 C3 Co1 59.63(17)
C9 Co1 C3 C4 -51.78(18)
C11 Co1 C3 C4 78.6(3)
C5 Co1 C3 C4 37.62(15)
C1 Co1 C3 C4 81.63(16)
C2 Co1 C3 C4 118.1(2)
P1 Co1 C3 C4 -154.24(15)
C9 Co1 C3 C2 -169.86(14)
C11 Co1 C3 C2 -39.5(4)
C5 Co1 C3 C2 -80.46(16)
C4 Co1 C3 C2 -118.1(2)
C1 Co1 C3 C2 -36.44(14)
P1 Co1 C3 C2 87.68(14)
C2 C3 C4 C5 1.6(3)
Co1 C3 C4 C5 -58.90(16)
C2 C3 C4 Co1 60.46(16)
C9 Co1 C4 C3 137.53(16)
C11 Co1 C4 C3 -153.90(16)
C5 Co1 C4 C3 -119.4(2)
C1 Co1 C4 C3 -80.51(17)
C2 Co1 C4 C3 -38.24(16)
P1 Co1 C4 C3 33.31(18)
C9 Co1 C4 C5 -103.10(15)
C11 Co1 C4 C5 -34.5(2)
C1 Co1 C4 C5 38.86(15)
C3 Co1 C4 C5 119.4(2)
C2 Co1 C4 C5 81.14(16)
P1 Co1 C4 C5 152.69(12)
C3 C4 C5 C1 -2.0(3)
Co1 C4 C5 C1 -62.63(16)
C3 C4 C5 Co1 60.59(16)
C2 C1 C5 C4 1.7(3)
Co1 C1 C5 C4 62.53(16)
C2 C1 C5 Co1 -60.79(17)
C9 Co1 C5 C4 82.38(16)
C11 Co1 C5 C4 155.71(15)
C1 Co1 C5 C4 -116.8(2)
C3 Co1 C5 C4 -36.62(15)
C2 Co1 C5 C4 -80.26(16)
P1 Co1 C5 C4 -68.4(2)
C9 Co1 C5 C1 -160.81(16)
C11 Co1 C5 C1 -87.48(17)
C4 Co1 C5 C1 116.8(2)
C3 Co1 C5 C1 80.19(18)
C2 Co1 C5 C1 36.55(17)
P1 Co1 C5 C1 48.4(3)
C11 Co1 C9 F1 125.49(19)
C5 Co1 C9 F1 -138.75(17)
C4 Co1 C9 F1 -99.09(18)
C1 Co1 C9 F1 -157.34(16)
C3 Co1 C9 F1 -69.46(19)
C2 Co1 C9 F1 -88.1(3)
P1 Co1 C9 F1 30.14(17)
C11 Co1 C9 F2 -107.83(17)
C5 Co1 C9 F2 -12.06(19)
C4 Co1 C9 F2 27.60(17)
C1 Co1 C9 F2 -30.7(2)
C3 Co1 C9 F2 57.22(19)
C2 Co1 C9 F2 38.6(4)
P1 Co1 C9 F2 156.83(15)
C11 Co1 C9 C10 6.66(13)
C5 Co1 C9 C10 102.43(14)
C4 Co1 C9 C10 142.09(14)
C1 Co1 C9 C10 83.84(18)
C3 Co1 C9 C10 171.71(13)
C2 Co1 C9 C10 153.1(2)
P1 Co1 C9 C10 -88.68(12)
F1 C9 C10 F4 -16.1(2)
F2 C9 C10 F4 -129.78(19)
Co1 C9 C10 F4 110.51(17)
F1 C9 C10 F3 104.4(2)
F2 C9 C10 F3 -9.3(3)
Co1 C9 C10 F3 -129.00(18)
F1 C9 C10 C11 -134.71(18)
F2 C9 C10 C11 111.58(19)
Co1 C9 C10 C11 -8.13(15)
F4 C10 C11 F6 17.3(3)
F3 C10 C11 F6 -104.3(2)
C9 C10 C11 F6 135.02(19)
F4 C10 C11 F5 132.2(2)
F3 C10 C11 F5 10.6(3)
C9 C10 C11 F5 -110.13(19)
F4 C10 C11 Co1 -109.57(18)
F3 C10 C11 Co1 128.84(19)
C9 C10 C11 Co1 8.12(15)
C9 Co1 C11 F6 -125.8(2)
C5 Co1 C11 F6 135.07(18)
C4 Co1 C11 F6 156.69(16)
C1 Co1 C11 F6 94.78(19)
C3 Co1 C11 F6 97.6(3)
C2 Co1 C11 F6 67.9(2)
P1 Co1 C11 F6 -29.05(18)
C9 Co1 C11 F5 106.75(17)
C5 Co1 C11 F5 7.62(18)
C4 Co1 C11 F5 29.2(2)
C1 Co1 C11 F5 -32.67(17)
C3 Co1 C11 F5 -29.8(4)
C2 Co1 C11 F5 -59.53(19)
P1 Co1 C11 F5 -156.50(15)
C9 Co1 C11 C10 -6.66(13)
C5 Co1 C11 C10 -105.79(14)
C4 Co1 C11 C10 -84.17(17)
C1 Co1 C11 C10 -146.08(14)
C3 Co1 C11 C10 -143.3(3)
C2 Co1 C11 C10 -172.93(13)
P1 Co1 C11 C10 90.09(13)
C20 Co2 C12 C13 -139.4(2)
C22 Co2 C12 C13 151.8(2)
C16 Co2 C12 C13 118.1(3)
C15 Co2 C12 C13 79.3(2)
C14 Co2 C12 C13 37.3(2)
P2 Co2 C12 C13 -37.1(2)
C20 Co2 C12 C16 102.47(19)
C22 Co2 C12 C16 33.7(3)
C15 Co2 C12 C16 -38.78(19)
C13 Co2 C12 C16 -118.1(3)
C14 Co2 C12 C16 -80.8(2)
P2 Co2 C12 C16 -155.24(15)
C16 C12 C13 C14 -0.4(3)
Co2 C12 C13 C14 -59.91(18)
C16 C12 C13 Co2 59.51(18)
C20 Co2 C13 C12 50.3(2)
C22 Co2 C13 C12 -86.9(4)
C16 Co2 C13 C12 -38.07(18)
C15 Co2 C13 C12 -82.6(2)
C14 Co2 C13 C12 -119.2(3)
P2 Co2 C13 C12 151.08(17)
C20 Co2 C13 C14 169.48(18)
C22 Co2 C13 C14 32.3(4)
C16 Co2 C13 C14 81.1(2)
C12 Co2 C13 C14 119.2(3)
C15 Co2 C13 C14 36.61(18)
P2 Co2 C13 C14 -89.73(17)
C12 C13 C14 C15 -0.2(3)
Co2 C13 C14 C15 -59.79(19)
C12 C13 C14 Co2 59.55(18)
C20 Co2 C14 C15 91.7(5)
C22 Co2 C14 C15 -48.9(2)
C16 Co2 C14 C15 38.5(2)
C12 Co2 C14 C15 82.1(2)
C13 Co2 C14 C15 119.0(3)
P2 Co2 C14 C15 -148.39(19)
C20 Co2 C14 C13 -27.3(5)
C22 Co2 C14 C13 -167.88(17)
C16 Co2 C14 C13 -80.4(2)
C12 Co2 C14 C13 -36.91(17)
C15 Co2 C14 C13 -119.0(3)
P2 Co2 C14 C13 92.64(17)
C13 C14 C15 C16 0.8(3)
Co2 C14 C15 C16 -59.34(19)
C13 C14 C15 Co2 60.12(19)
C20 Co2 C15 C14 -149.8(2)
C22 Co2 C15 C14 141.0(2)
C16 Co2 C15 C14 -118.5(3)
C12 Co2 C15 C14 -80.4(2)
C13 Co2 C15 C14 -37.64(19)
P2 Co2 C15 C14 39.4(2)
C20 Co2 C15 C16 -31.3(3)
C22 Co2 C15 C16 -100.6(2)
C12 Co2 C15 C16 38.1(2)
C13 Co2 C15 C16 80.8(2)
C14 Co2 C15 C16 118.5(3)
P2 Co2 C15 C16 157.88(17)
C13 C12 C16 C15 0.9(3)
Co2 C12 C16 C15 62.07(19)
C13 C12 C16 Co2 -61.19(18)
C14 C15 C16 C12 -1.0(3)
Co2 C15 C16 C12 -62.46(18)
C14 C15 C16 Co2 61.4(2)
C20 Co2 C16 C12 -83.28(19)
C22 Co2 C16 C12 -157.06(18)
C15 Co2 C16 C12 117.4(3)
C13 Co2 C16 C12 37.45(17)
C14 Co2 C16 C12 80.8(2)
P2 Co2 C16 C12 62.2(3)
C20 Co2 C16 C15 159.3(2)
C22 Co2 C16 C15 85.5(2)
C12 Co2 C16 C15 -117.4(3)
C13 Co2 C16 C15 -80.0(2)
C14 Co2 C16 C15 -36.6(2)
P2 Co2 C16 C15 -55.2(4)
C22 Co2 C20 F11 -122.9(2)
C16 Co2 C20 F11 139.1(2)
C12 Co2 C20 F11 99.6(2)
C15 Co2 C20 F11 159.1(2)
C13 Co2 C20 F11 70.6(2)
C14 Co2 C20 F11 90.8(4)
P2 Co2 C20 F11 -28.5(2)
C22 Co2 C20 F12 111.9(2)
C16 Co2 C20 F12 13.9(3)
C12 Co2 C20 F12 -25.6(2)
C15 Co2 C20 F12 33.9(3)
C13 Co2 C20 F12 -54.6(3)
C14 Co2 C20 F12 -34.4(5)
P2 Co2 C20 F12 -153.7(2)
C22 Co2 C20 C21 -3.21(18)
C16 Co2 C20 C21 -101.3(2)
C12 Co2 C20 C21 -140.70(19)
C15 Co2 C20 C21 -81.2(2)
C13 Co2 C20 C21 -169.71(17)
C14 Co2 C20 C21 -149.5(4)
P2 Co2 C20 C21 91.20(18)
F11 C20 C21 F10 -109.2(3)
F12 C20 C21 F10 4.8(4)
Co2 C20 C21 F10 124.6(3)
F11 C20 C21 F9 11.1(3)
F12 C20 C21 F9 125.1(3)
Co2 C20 C21 F9 -115.1(2)
F11 C20 C21 C22 130.1(2)
F12 C20 C21 C22 -115.9(2)
Co2 C20 C21 C22 3.9(2)
F10 C21 C22 F7 109.9(3)
F9 C21 C22 F7 -12.1(4)
C20 C21 C22 F7 -130.5(2)
F10 C21 C22 F8 -4.4(4)
F9 C21 C22 F8 -126.4(3)
C20 C21 C22 F8 115.2(3)
F10 C21 C22 Co2 -123.5(3)
F9 C21 C22 Co2 114.5(3)
C20 C21 C22 Co2 -3.9(2)
C20 Co2 C22 F7 121.2(3)
C16 Co2 C22 F7 -140.2(3)
C12 Co2 C22 F7 -161.3(2)
C15 Co2 C22 F7 -99.7(3)
C13 Co2 C22 F7 -95.8(4)
C14 Co2 C22 F7 -71.7(3)
P2 Co2 C22 F7 25.9(3)
C20 Co2 C22 F8 -111.0(2)
C16 Co2 C22 F8 -12.4(3)
C12 Co2 C22 F8 -33.5(3)
C15 Co2 C22 F8 28.0(2)
C13 Co2 C22 F8 32.0(5)
C14 Co2 C22 F8 56.0(3)
P2 Co2 C22 F8 153.6(2)
C20 Co2 C22 C21 3.20(17)
C16 Co2 C22 C21 101.83(19)
C12 Co2 C22 C21 80.7(2)
C15 Co2 C22 C21 142.27(19)
C13 Co2 C22 C21 146.2(3)
C14 Co2 C22 C21 170.26(18)
P2 Co2 C22 C21 -92.13(17)
